data_1554418
loop_
_publ_author_name
'Qiu, Shaobing'
'Guo, Chunlei'
'Wang, Mingkang'
'Sun, Zhenglong'
'Li, Hui'
'Qian, Xuhong'
'Yang, Youjun'

_publ_section_title
;
 Mild dealkylative N-nitrosation of N,N-dialkylaniline derivatives for
 convenient preparation of photo-triggered and photo-calibrated NO donors
;
_journal_issue 22
_journal_name_full 'Organic Chemistry Frontiers'
_journal_page_first 3206
_journal_paper_doi 10.1039/C8QO00818C
_journal_volume 5
_journal_year 2018
_chemical_formula_sum 'C24 H20 N4 O5'
_chemical_formula_weight 444.44
_space_group_crystal_system monoclinic
_space_group_IT_number 14
_space_group_name_Hall '-P 2ybc'
_space_group_name_H-M_alt 'P 1 21/c 1'
_atom_sites_solution_hydrogens geom
_audit_creation_method SHELXL-2013
_audit_update_record
;
2018-08-03 deposited with the CCDC.
2018-09-13 downloaded from the CCDC.
;
_cell_angle_alpha 90
_cell_angle_beta 114.4160(10)
_cell_angle_gamma 90
_cell_formula_units_Z 4
_cell_length_a 13.1450(5)
_cell_length_b 14.0218(6)
_cell_length_c 12.9264(5)
_cell_measurement_reflns_used 9963
_cell_measurement_temperature 173(2)
_cell_measurement_theta_max 54.467
_cell_measurement_theta_min 4.718
_cell_volume 2169.47(15)
_computing_cell_refinement 'Bruker SAINT'
_computing_data_collection 'Bruker APEX2'
_computing_data_reduction 'Bruker SAINT'
_computing_molecular_graphics 'Bruker SHELXTL'
_computing_publication_material 'Bruker SHELXTL'
_computing_structure_refinement 'SHELXL-2013 (Sheldrick, 2013)'
_computing_structure_solution 'SHELXS-97 (Sheldrick 2008)'
_diffrn_ambient_temperature 173(2)
_diffrn_measured_fraction_theta_full 0.998
_diffrn_measured_fraction_theta_max 0.999
_diffrn_measurement_device_type 'Bruker APEX-II CCD'
_diffrn_measurement_method '\f and \w scans'
_diffrn_radiation_type MoK\a
_diffrn_radiation_wavelength 0.71073
_diffrn_reflns_av_R_equivalents 0.0732
_diffrn_reflns_av_unetI/netI 0.0316
_diffrn_reflns_Laue_measured_fraction_full 0.998
_diffrn_reflns_Laue_measured_fraction_max 0.999
_diffrn_reflns_limit_h_max 16
_diffrn_reflns_limit_h_min -16
_diffrn_reflns_limit_k_max 17
_diffrn_reflns_limit_k_min -17
_diffrn_reflns_limit_l_max 15
_diffrn_reflns_limit_l_min -15
_diffrn_reflns_number 47168
_diffrn_reflns_point_group_measured_fraction_full 0.998
_diffrn_reflns_point_group_measured_fraction_max 0.999
_diffrn_reflns_theta_full 25.242
_diffrn_reflns_theta_max 26.000
_diffrn_reflns_theta_min 2.359
_exptl_absorpt_coefficient_mu 0.098
_exptl_absorpt_correction_T_max 0.7456
_exptl_absorpt_correction_T_min 0.6733
_exptl_absorpt_correction_type multi-scan
_exptl_absorpt_process_details sadabs
_exptl_crystal_colour colorless
_exptl_crystal_density_diffrn 1.361
_exptl_crystal_description prismatic
_exptl_crystal_F_000 928
_exptl_crystal_size_max 0.180
_exptl_crystal_size_mid 0.150
_exptl_crystal_size_min 0.100
_refine_diff_density_max 0.205
_refine_diff_density_min -0.196
_refine_diff_density_rms 0.040
_refine_ls_extinction_coef 0.0152(12)
_refine_ls_extinction_expression Fc^*^=kFc[1+0.001xFc^2^\l^3^/sin(2\q)]^-1/4^
_refine_ls_extinction_method SHELXL
_refine_ls_goodness_of_fit_ref 1.028
_refine_ls_hydrogen_treatment constr
_refine_ls_matrix_type full
_refine_ls_number_parameters 301
_refine_ls_number_reflns 4256
_refine_ls_number_restraints 0
_refine_ls_restrained_S_all 1.028
_refine_ls_R_factor_all 0.0592
_refine_ls_R_factor_gt 0.0411
_refine_ls_shift/su_max 0.000
_refine_ls_shift/su_mean 0.000
_refine_ls_structure_factor_coef Fsqd
_refine_ls_weighting_details 'w=1/[\s^2^(Fo^2^)+(0.0354P)^2^+0.9505P] where P=(Fo^2^+2Fc^2^)/3'
_refine_ls_weighting_scheme calc
_refine_ls_wR_factor_gt 0.0889
_refine_ls_wR_factor_ref 0.1004
_reflns_Friedel_coverage 0.000
_reflns_number_gt 3297
_reflns_number_total 4256
_reflns_threshold_expression 'I > 2\s(I)'
_cod_data_source_file c8qo00818c2.cif
_cod_data_source_block d8v17683
_cod_original_sg_symbol_H-M 'P 21/c'
_cod_database_code 1554418
_shelx_space_group_comment
; 
The symmetry employed for this shelxl refinement is uniquely defined 
by the following loop, which should always be used as a source of 
symmetry information in preference to the above space-group names. 
They are only intended as comments. 
;
_shelx_estimated_absorpt_t_min 0.983
_shelx_estimated_absorpt_t_max 0.990
_shelxl_version_number 2013-4

loop_
_space_group_symop_operation_xyz
'x, y, z'
'-x, y+1/2, -z+1/2'
'-x, -y, -z'
'x, -y-1/2, z-1/2'

loop_
_atom_site_label
_atom_site_type_symbol
_atom_site_fract_x
_atom_site_fract_y
_atom_site_fract_z
_atom_site_U_iso_or_equiv
_atom_site_adp_type
_atom_site_occupancy
_atom_site_site_symmetry_order
_atom_site_calc_flag
_atom_site_refinement_flags_posn
_atom_site_refinement_flags_adp
N1 N 0.28064(11) 0.56794(10) 0.15217(11) 0.0317(3) Uani 1 1 d . .
N2 N 0.17371(13) 0.58405(12) 0.08379(13) 0.0467(4) Uani 1 1 d . .
N3 N 0.82031(11) 0.19280(10) 0.72824(12) 0.0328(3) Uani 1 1 d . .
N4 N 0.89452(12) 0.25471(12) 0.71976(12) 0.0422(4) Uani 1 1 d . .
O1 O 0.29582(12) 0.41059(10) 0.75329(12) 0.0541(4) Uani 1 1 d . .
O2 O 0.37436(9) 0.39445(8) 0.63082(9) 0.0308(3) Uani 1 1 d . .
O3 O 0.53602(8) 0.38043(8) 0.45268(9) 0.0306(3) Uani 1 1 d . .
O4 O 0.16025(11) 0.63435(12) 0.00053(12) 0.0596(4) Uani 1 1 d . .
O5 O 0.99201(10) 0.22648(11) 0.76390(11) 0.0534(4) Uani 1 1 d . .
C1 C 0.30069(14) 0.36748(13) 0.67452(15) 0.0358(4) Uani 1 1 d . .
C2 C 0.23846(13) 0.28455(13) 0.61121(14) 0.0339(4) Uani 1 1 d . .
C3 C 0.15225(15) 0.23455(15) 0.62176(18) 0.0479(5) Uani 1 1 d . .
H3 H 0.1254 0.2517 0.6771 0.058 Uiso 1 1 calc R U
C4 C 0.10726(15) 0.15926(16) 0.54909(19) 0.0548(6) Uani 1 1 d . .
H4A H 0.0479 0.1236 0.5539 0.066 Uiso 1 1 calc R U
C5 C 0.14721(15) 0.13448(15) 0.46874(17) 0.0495(5) Uani 1 1 d . .
H5A H 0.1144 0.0821 0.4196 0.059 Uiso 1 1 calc R U
C6 C 0.23375(14) 0.18416(13) 0.45833(15) 0.0371(4) Uani 1 1 d . .
H6 H 0.2612 0.1667 0.4036 0.045 Uiso 1 1 calc R U
C7 C 0.27822(12) 0.26011(12) 0.53098(13) 0.0286(4) Uani 1 1 d . .
C8 C 0.36988(12) 0.32795(11) 0.53826(13) 0.0264(3) Uani 1 1 d . .
C9 C 0.34414(13) 0.38751(11) 0.43383(13) 0.0268(3) Uani 1 1 d . .
C10 C 0.42699(12) 0.41125(11) 0.39849(13) 0.0259(3) Uani 1 1 d . .
C11 C 0.40640(13) 0.46947(11) 0.30504(13) 0.0277(3) Uani 1 1 d . .
H11 H 0.4644 0.4833 0.2816 0.033 Uiso 1 1 calc R U
C12 C 0.30099(13) 0.50696(11) 0.24665(13) 0.0280(3) Uani 1 1 d . .
C13 C 0.21562(14) 0.48557(12) 0.28112(14) 0.0342(4) Uani 1 1 d . .
H13 H 0.1431 0.5119 0.2419 0.041 Uiso 1 1 calc R U
C14 C 0.23801(13) 0.42601(12) 0.37228(14) 0.0334(4) Uani 1 1 d . .
H14 H 0.1794 0.4105 0.3942 0.040 Uiso 1 1 calc R U
C15 C 0.48428(12) 0.28377(11) 0.57892(13) 0.0255(3) Uani 1 1 d . .
C16 C 0.56236(13) 0.31659(11) 0.54064(13) 0.0256(3) Uani 1 1 d . .
C17 C 0.67278(12) 0.28678(11) 0.58828(13) 0.0277(3) Uani 1 1 d . .
H17 H 0.7244 0.3111 0.5608 0.033 Uiso 1 1 calc R U
C18 C 0.70695(12) 0.22139(11) 0.67608(13) 0.0281(4) Uani 1 1 d . .
C19 C 0.62946(13) 0.18365(12) 0.71315(14) 0.0314(4) Uani 1 1 d . .
H19 H 0.6518 0.1367 0.7713 0.038 Uiso 1 1 calc R U
C20 C 0.52046(13) 0.21499(12) 0.66489(14) 0.0304(4) Uani 1 1 d . .
H20 H 0.4683 0.1891 0.6908 0.037 Uiso 1 1 calc R U
C21 C 0.37020(14) 0.60807(12) 0.12649(14) 0.0346(4) Uani 1 1 d . .
H21A H 0.4377 0.6161 0.1982 0.042 Uiso 1 1 calc R U
H21B H 0.3473 0.6720 0.0922 0.042 Uiso 1 1 calc R U
C22 C 0.39892(17) 0.54656(14) 0.04641(16) 0.0454(5) Uani 1 1 d . .
H22A H 0.4252 0.4842 0.0814 0.068 Uiso 1 1 calc R U
H22B H 0.4578 0.5775 0.0306 0.068 Uiso 1 1 calc R U
H22C H 0.3324 0.5381 -0.0248 0.068 Uiso 1 1 calc R U
C23 C 0.85581(16) 0.10111(14) 0.78488(19) 0.0533(6) Uani 1 1 d . .
H23A H 0.9175 0.0758 0.7679 0.064 Uiso 1 1 calc R U
H23B H 0.7928 0.0556 0.7542 0.064 Uiso 1 1 calc R U
C24 C 0.8946(2) 0.1080(2) 0.9125(2) 0.0846(9) Uani 1 1 d . .
H24A H 0.9607 0.1491 0.9442 0.127 Uiso 1 1 calc R U
H24B H 0.9135 0.0442 0.9461 0.127 Uiso 1 1 calc R U
H24C H 0.8347 0.1351 0.9299 0.127 Uiso 1 1 calc R U

loop_
_atom_site_aniso_label
_atom_site_aniso_U_11
_atom_site_aniso_U_22
_atom_site_aniso_U_33
_atom_site_aniso_U_23
_atom_site_aniso_U_13
_atom_site_aniso_U_12
N1 0.0323(7) 0.0347(8) 0.0299(7) 0.0055(6) 0.0145(6) 0.0039(6)
N2 0.0382(9) 0.0607(11) 0.0429(9) 0.0195(8) 0.0187(7) 0.0139(8)
N3 0.0263(7) 0.0359(8) 0.0354(8) -0.0026(6) 0.0119(6) 0.0010(6)
N4 0.0290(8) 0.0591(10) 0.0389(8) -0.0035(7) 0.0145(7) -0.0057(7)
O1 0.0759(10) 0.0553(9) 0.0504(8) -0.0016(7) 0.0455(8) 0.0111(7)
O2 0.0340(6) 0.0325(6) 0.0307(6) -0.0021(5) 0.0181(5) 0.0013(5)
O3 0.0258(6) 0.0366(6) 0.0328(6) 0.0083(5) 0.0156(5) 0.0022(5)
O4 0.0480(8) 0.0815(11) 0.0502(8) 0.0368(8) 0.0213(7) 0.0195(7)
O5 0.0252(7) 0.0829(11) 0.0497(8) -0.0032(7) 0.0132(6) -0.0001(6)
C1 0.0399(10) 0.0399(10) 0.0367(9) 0.0069(8) 0.0249(8) 0.0113(8)
C2 0.0284(8) 0.0413(10) 0.0369(9) 0.0129(8) 0.0184(7) 0.0073(7)
C3 0.0346(10) 0.0613(13) 0.0567(12) 0.0228(11) 0.0277(9) 0.0066(9)
C4 0.0286(10) 0.0643(14) 0.0680(14) 0.0281(12) 0.0165(10) -0.0062(9)
C5 0.0361(10) 0.0468(12) 0.0500(12) 0.0115(9) 0.0023(9) -0.0118(9)
C6 0.0347(9) 0.0386(10) 0.0335(9) 0.0058(8) 0.0095(7) -0.0029(8)
C7 0.0237(8) 0.0332(9) 0.0294(8) 0.0082(7) 0.0114(7) 0.0023(7)
C8 0.0276(8) 0.0287(8) 0.0267(8) -0.0022(7) 0.0150(7) -0.0011(6)
C9 0.0292(8) 0.0273(8) 0.0270(8) 0.0005(7) 0.0147(7) -0.0004(6)
C10 0.0262(8) 0.0252(8) 0.0277(8) -0.0018(6) 0.0126(7) 0.0001(6)
C11 0.0309(8) 0.0280(8) 0.0292(8) -0.0010(7) 0.0173(7) -0.0017(7)
C12 0.0326(8) 0.0265(8) 0.0260(8) 0.0002(6) 0.0131(7) -0.0002(7)
C13 0.0301(9) 0.0389(10) 0.0349(9) 0.0060(8) 0.0148(7) 0.0055(7)
C14 0.0288(8) 0.0393(10) 0.0368(9) 0.0054(8) 0.0182(7) 0.0031(7)
C15 0.0264(8) 0.0253(8) 0.0266(8) -0.0021(6) 0.0128(6) -0.0013(6)
C16 0.0298(8) 0.0238(8) 0.0260(8) -0.0013(6) 0.0145(7) -0.0003(6)
C17 0.0264(8) 0.0298(8) 0.0305(8) -0.0036(7) 0.0155(7) -0.0027(6)
C18 0.0249(8) 0.0287(8) 0.0297(8) -0.0049(7) 0.0101(7) 0.0005(6)
C19 0.0319(9) 0.0311(9) 0.0320(9) 0.0044(7) 0.0139(7) 0.0022(7)
C20 0.0296(8) 0.0313(9) 0.0339(9) 0.0024(7) 0.0167(7) -0.0022(7)
C21 0.0381(9) 0.0340(9) 0.0337(9) 0.0075(7) 0.0168(8) -0.0001(7)
C22 0.0536(11) 0.0481(11) 0.0443(11) 0.0093(9) 0.0302(9) 0.0080(9)
C23 0.0341(10) 0.0410(11) 0.0765(15) 0.0106(10) 0.0147(10) 0.0093(8)
C24 0.0603(15) 0.101(2) 0.0678(17) 0.0432(16) 0.0014(13) 0.0018(14)

loop_
_atom_type_symbol
_atom_type_description
_atom_type_scat_dispersion_real
_atom_type_scat_dispersion_imag
_atom_type_scat_source
C C 0.0033 0.0016 'International Tables Vol C Tables 4.2.6.8 and 6.1.1.4'
H H 0.0000 0.0000 'International Tables Vol C Tables 4.2.6.8 and 6.1.1.4'
N N 0.0061 0.0033 'International Tables Vol C Tables 4.2.6.8 and 6.1.1.4'
O O 0.0106 0.0060 'International Tables Vol C Tables 4.2.6.8 and 6.1.1.4'

loop_
_geom_angle_atom_site_label_1
_geom_angle_atom_site_label_2
_geom_angle_atom_site_label_3
_geom_angle
N2 N1 C12 116.30(13)
N2 N1 C21 120.74(13)
C12 N1 C21 122.90(13)
O4 N2 N1 113.92(14)
N4 N3 C18 115.77(14)
N4 N3 C23 121.23(14)
C18 N3 C23 122.98(14)
O5 N4 N3 113.92(16)
C1 O2 C8 111.01(12)
C16 O3 C10 118.55(11)
O1 C1 O2 120.35(17)
O1 C1 C2 131.09(16)
O2 C1 C2 108.56(14)
C7 C2 C3 121.73(18)
C7 C2 C1 108.61(14)
C3 C2 C1 129.65(17)
C4 C3 C2 117.37(18)
C4 C3 H3 121.3
C2 C3 H3 121.3
C3 C4 C5 121.00(18)
C3 C4 H4A 119.5
C5 C4 H4A 119.5
C6 C5 C4 121.7(2)
C6 C5 H5A 119.1
C4 C5 H5A 119.1
C7 C6 C5 117.08(18)
C7 C6 H6 121.5
C5 C6 H6 121.5
C6 C7 C2 121.08(15)
C6 C7 C8 129.23(14)
C2 C7 C8 109.69(14)
O2 C8 C9 106.95(12)
O2 C8 C15 105.86(12)
C9 C8 C15 111.34(12)
O2 C8 C7 102.06(11)
C9 C8 C7 114.68(13)
C15 C8 C7 114.79(13)
C10 C9 C14 117.10(14)
C10 C9 C8 120.96(14)
C14 C9 C8 121.83(13)
O3 C10 C9 123.45(14)
O3 C10 C11 114.46(13)
C9 C10 C11 122.09(14)
C12 C11 C10 119.39(14)
C12 C11 H11 120.3
C10 C11 H11 120.3
C11 C12 C13 120.01(14)
C11 C12 N1 119.26(13)
C13 C12 N1 120.72(14)
C14 C13 C12 119.18(15)
C14 C13 H13 120.4
C12 C13 H13 120.4
C13 C14 C9 122.20(15)
C13 C14 H14 118.9
C9 C14 H14 118.9
C16 C15 C20 116.93(14)
C16 C15 C8 121.17(14)
C20 C15 C8 121.59(13)
O3 C16 C17 115.04(13)
O3 C16 C15 122.68(13)
C17 C16 C15 122.28(14)
C18 C17 C16 119.35(14)
C18 C17 H17 120.3
C16 C17 H17 120.3
C17 C18 C19 119.85(14)
C17 C18 N3 119.99(14)
C19 C18 N3 120.17(14)
C20 C19 C18 119.57(15)
C20 C19 H19 120.2
C18 C19 H19 120.2
C19 C20 C15 121.91(14)
C19 C20 H20 119.0
C15 C20 H20 119.0
N1 C21 C22 112.88(15)
N1 C21 H21A 109.0
C22 C21 H21A 109.0
N1 C21 H21B 109.0
C22 C21 H21B 109.0
H21A C21 H21B 107.8
C21 C22 H22A 109.5
C21 C22 H22B 109.5
H22A C22 H22B 109.5
C21 C22 H22C 109.5
H22A C22 H22C 109.5
H22B C22 H22C 109.5
N3 C23 C24 112.62(19)
N3 C23 H23A 109.1
C24 C23 H23A 109.1
N3 C23 H23B 109.1
C24 C23 H23B 109.1
H23A C23 H23B 107.8
C23 C24 H24A 109.5
C23 C24 H24B 109.5
H24A C24 H24B 109.5
C23 C24 H24C 109.5
H24A C24 H24C 109.5
H24B C24 H24C 109.5

loop_
_geom_bond_atom_site_label_1
_geom_bond_atom_site_label_2
_geom_bond_distance
N1 N2 1.3345(19)
N1 C12 1.423(2)
N1 C21 1.461(2)
N2 O4 1.2368(19)
N3 N4 1.344(2)
N3 C18 1.416(2)
N3 C23 1.457(2)
N4 O5 1.2330(19)
O1 C1 1.208(2)
O2 C1 1.3609(19)
O2 C8 1.4988(18)
O3 C16 1.3743(18)
O3 C10 1.3789(18)
C1 C2 1.462(3)
C2 C7 1.384(2)
C2 C3 1.386(2)
C3 C4 1.374(3)
C3 H3 0.9500
C4 C5 1.388(3)
C4 H4A 0.9500
C5 C6 1.387(2)
C5 H5A 0.9500
C6 C7 1.380(2)
C6 H6 0.9500
C7 C8 1.507(2)
C8 C9 1.502(2)
C8 C15 1.506(2)
C9 C10 1.384(2)
C9 C14 1.398(2)
C10 C11 1.389(2)
C11 C12 1.379(2)
C11 H11 0.9500
C12 C13 1.400(2)
C13 C14 1.373(2)
C13 H13 0.9500
C14 H14 0.9500
C15 C16 1.389(2)
C15 C20 1.398(2)
C16 C17 1.386(2)
C17 C18 1.382(2)
C17 H17 0.9500
C18 C19 1.397(2)
C19 C20 1.377(2)
C19 H19 0.9500
C20 H20 0.9500
C21 C22 1.510(2)
C21 H21A 0.9900
C21 H21B 0.9900
C22 H22A 0.9800
C22 H22B 0.9800
C22 H22C 0.9800
C23 C24 1.516(3)
C23 H23A 0.9900
C23 H23B 0.9900
C24 H24A 0.9800
C24 H24B 0.9800
C24 H24C 0.9800

loop_
_geom_hbond_atom_site_label_D
_geom_hbond_atom_site_label_H
_geom_hbond_atom_site_label_A
_geom_hbond_distance_DH
_geom_hbond_distance_HA
_geom_hbond_distance_DA
_geom_hbond_angle_DHA
_geom_hbond_site_symmetry_A
C23 H23B O1 0.99 2.32 3.246(2) 154.5 2_646
C21 H21A O2 0.99 2.55 3.523(2) 168.0 3_666
C11 H11 O2 0.95 2.59 3.2647(19) 127.9 3_666
C11 H11 O2 0.95 2.59 3.2647(19) 127.9 3_666
C21 H21A O2 0.99 2.55 3.523(2) 168.0 3_666
C23 H23B O1 0.99 2.32 3.246(2) 154.5 2_646

loop_
_geom_torsion_atom_site_label_1
_geom_torsion_atom_site_label_2
_geom_torsion_atom_site_label_3
_geom_torsion_atom_site_label_4
_geom_torsion
C12 N1 N2 O4 -177.30(15)
C21 N1 N2 O4 0.0(2)
C18 N3 N4 O5 -178.45(14)
C23 N3 N4 O5 -0.3(2)
C8 O2 C1 O1 177.02(15)
C8 O2 C1 C2 -2.68(17)
O1 C1 C2 C7 -177.80(18)
O2 C1 C2 C7 1.85(18)
O1 C1 C2 C3 3.0(3)
O2 C1 C2 C3 -177.30(17)
C7 C2 C3 C4 0.0(3)
C1 C2 C3 C4 179.02(17)
C2 C3 C4 C5 0.2(3)
C3 C4 C5 C6 0.1(3)
C4 C5 C6 C7 -0.5(3)
C5 C6 C7 C2 0.6(2)
C5 C6 C7 C8 -178.57(16)
C3 C2 C7 C6 -0.4(2)
C1 C2 C7 C6 -179.63(15)
C3 C2 C7 C8 178.95(15)
C1 C2 C7 C8 -0.29(18)
C1 O2 C8 C9 123.16(13)
C1 O2 C8 C15 -118.03(13)
C1 O2 C8 C7 2.40(15)
C6 C7 C8 O2 178.08(15)
C2 C7 C8 O2 -1.20(16)
C6 C7 C8 C9 62.9(2)
C2 C7 C8 C9 -116.43(15)
C6 C7 C8 C15 -67.9(2)
C2 C7 C8 C15 112.79(15)
O2 C8 C9 C10 103.20(15)
C15 C8 C9 C10 -12.0(2)
C7 C8 C9 C10 -144.44(15)
O2 C8 C9 C14 -72.90(18)
C15 C8 C9 C14 171.91(15)
C7 C8 C9 C14 39.5(2)
C16 O3 C10 C9 5.5(2)
C16 O3 C10 C11 -175.04(13)
C14 C9 C10 O3 178.39(14)
C8 C9 C10 O3 2.1(2)
C14 C9 C10 C11 -1.0(2)
C8 C9 C10 C11 -177.26(14)
O3 C10 C11 C12 -177.89(14)
C9 C10 C11 C12 1.5(2)
C10 C11 C12 C13 -0.5(2)
C10 C11 C12 N1 178.90(14)
N2 N1 C12 C11 165.01(15)
C21 N1 C12 C11 -12.2(2)
N2 N1 C12 C13 -15.5(2)
C21 N1 C12 C13 167.22(15)
C11 C12 C13 C14 -0.9(2)
N1 C12 C13 C14 179.63(15)
C12 C13 C14 C9 1.5(3)
C10 C9 C14 C13 -0.6(2)
C8 C9 C14 C13 175.68(15)
O2 C8 C15 C16 -100.21(15)
C9 C8 C15 C16 15.7(2)
C7 C8 C15 C16 148.04(14)
O2 C8 C15 C20 73.21(17)
C9 C8 C15 C20 -170.93(14)
C7 C8 C15 C20 -38.5(2)
C10 O3 C16 C17 178.03(13)
C10 O3 C16 C15 -1.7(2)
C20 C15 C16 O3 176.59(14)
C8 C15 C16 O3 -9.7(2)
C20 C15 C16 C17 -3.1(2)
C8 C15 C16 C17 170.63(14)
O3 C16 C17 C18 -178.96(13)
C15 C16 C17 C18 0.7(2)
C16 C17 C18 C19 2.2(2)
C16 C17 C18 N3 -177.80(14)
N4 N3 C18 C17 24.0(2)
C23 N3 C18 C17 -154.14(17)
N4 N3 C18 C19 -156.00(15)
C23 N3 C18 C19 25.9(2)
C17 C18 C19 C20 -2.7(2)
N3 C18 C19 C20 177.33(15)
C18 C19 C20 C15 0.2(2)
C16 C15 C20 C19 2.6(2)
C8 C15 C20 C19 -171.09(15)
N2 N1 C21 C22 -85.5(2)
C12 N1 C21 C22 91.66(18)
N4 N3 C23 C24 84.1(2)
C18 N3 C23 C24 -97.8(2)
